data_9016910
loop_
_publ_author_name
'Jenkins, D. M.'
'Della Ventura, G.'
'Oberti, R.'
'Bozhilov, K.'

_publ_section_title
;
 Synthesis and characterization of amphiboles along the tremolite-glaucophane join
 Note: Sample WIN 9-1
;
_journal_name_full 'American Mineralogist'
_journal_page_first 588
_journal_page_last 600
_journal_volume 98
_journal_year 2013
_chemical_compound_source Synthetic
_chemical_formula_sum 'Al0.596 Ca1.42 H2 Mg4.74 Na0.6 O24 Si7.824'
_chemical_name_mineral Winchite
_space_group_IT_number 12
_space_group_name_Hall '-C 2y'
_space_group_name_H-M_alt 'C 1 2/m 1'
_symmetry_space_group_name_H-M 'C 1 2/m 1'
_cell_angle_alpha 90
_cell_angle_beta 104.575
_cell_angle_gamma 90
_cell_length_a 9.8076
_cell_length_b 18.0004
_cell_length_c 5.2804
_cell_formula_units_Z 2
_cell_volume 902.206
_database_code_amcsd 0020107
_exptl_crystal_density_diffrn 2.973
_cod_data_source_file inputs/fixed/downloads/05/05537.cif
_cod_data_source_block 05537
_cod_original_formula_sum 'Na.6 Mg4.74 Ca1.42 Al.596 Si7.824 H2 O24'
_cod_database_code 9016910

loop_
_space_group_symop_operation_xyz
x,y,z
1/2+x,1/2+y,z
x,-y,z
1/2+x,1/2-y,z
-x,y,-z
1/2-x,1/2+y,-z
-x,-y,-z
1/2-x,1/2-y,-z

loop_
_atom_site_aniso_label
_atom_site_aniso_U_11
_atom_site_aniso_U_22
_atom_site_aniso_U_33
_atom_site_aniso_U_12
_atom_site_aniso_U_13
_atom_site_aniso_U_23
MgM4 0.01598 0.01477 0.01336 0.00000 0.00885 0.00000
CaM4 0.01598 0.01477 0.01336 0.00000 0.00885 0.00000
NaM4 0.01598 0.01477 0.01336 0.00000 0.00885 0.00000
AlM1 0.01095 0.00985 0.00873 0.00000 0.00319 0.00000
MgM1 0.01095 0.00985 0.00873 0.00000 0.00319 0.00000
AlM2 0.01095 0.01313 0.00953 0.00000 0.00442 0.00000
MgM2 0.01095 0.01313 0.00953 0.00000 0.00442 0.00000
AlM3 0.01278 0.00821 0.01072 0.00000 0.00344 0.00000
MgM3 0.01278 0.00821 0.01072 0.00000 0.00344 0.00000
SiT1 0.00913 0.00985 0.00847 -0.00017 0.00319 -0.00047
AlT1 0.00913 0.00985 0.00847 -0.00017 0.00319 -0.00047
SiT2 0.01095 0.01149 0.00926 -0.00138 0.00270 0.00000
AlT2 0.01095 0.01149 0.00926 -0.00138 0.00270 0.00000
O1 0.00913 0.01313 0.01058 -0.00104 0.00246 -0.00047
O2 0.01324 0.01477 0.01045 0.00164 0.00491 0.00093
O3 0.01232 0.01477 0.01548 0.00000 0.00295 0.00000
O4 0.01917 0.01477 0.01363 -0.00173 0.00565 -0.00047
O5 0.01324 0.01806 0.01217 8.65584 0.00295 0.00373
O6 0.01369 0.01477 0.01138 0.00138 0.00369 -0.00326
O7 0.01643 0.00657 0.01918 0.00000 0.00270 0.00000

loop_
_atom_site_label
_atom_site_fract_x
_atom_site_fract_y
_atom_site_fract_z
_atom_site_occupancy
_atom_site_U_iso_or_equiv
NaA2 0.00000 0.47927 0.00000 0.09000 0.04053
MgM4 0.00000 0.27719 0.50000 0.08000 0.01368
CaM4 0.00000 0.27719 0.50000 0.71000 0.01368
NaM4 0.00000 0.27719 0.50000 0.21000 0.01368
AlM1 0.00000 0.08826 0.50000 0.08400 0.00988
MgM1 0.00000 0.08826 0.50000 0.91600 0.00988
AlM2 0.00000 0.17748 0.00000 0.08400 0.01064
MgM2 0.00000 0.17748 0.00000 0.91600 0.01064
AlM3 0.00000 0.00000 0.00000 0.08400 0.01051
MgM3 0.00000 0.00000 0.00000 0.91600 0.01051
SiT1 0.28068 0.08468 0.29671 0.97800 0.00899
AlT1 0.28068 0.08468 0.29671 0.02200 0.00899
SiT2 0.28869 0.17169 0.80393 0.97800 0.01039
AlT2 0.28869 0.17169 0.80393 0.02200 0.01039
H 0.20284 0.00000 0.76357 1.00000 0.02394
O1 0.11079 0.08660 0.21658 1.00000 0.01115
O2 0.11901 0.17091 0.72730 1.00000 0.01229
O3 0.10967 0.00000 0.71368 1.00000 0.01418
O4 0.36549 0.24850 0.79236 1.00000 0.01570
O5 0.34739 0.13453 0.09805 1.00000 0.01456
O6 0.34379 0.11802 0.58993 1.00000 0.01330
O7 0.33697 0.00000 0.28829 1.00000 0.01444

loop_
_cod_related_entry_id
_cod_related_entry_database
_cod_related_entry_code
1 AMCSD 0020107
